data_7025071
loop_
_publ_author_name
'Escuer, Albert'
'Cordero, Beatriz'
'Font-Bardia, Merc\'e'
'Calvet, Teresa'
'Roubeau, Olivier'
'Teat, Simon J.'
'Fedi, Serena'
'Fabrizi de Biani, Fabrizia'

_publ_section_title
;
 Manganese clusters derived from a 2,6-diacetylpyridine dioximato ligand:
 structure and magnetic study
;
_journal_issue 20
_journal_name_full 'Dalton Transactions'
_journal_page_first 4817
_journal_paper_doi 10.1039/b924977j
_journal_volume 39
_journal_year 2010
_chemical_formula_sum 'C9 H11 Mn N9 O2'
_chemical_formula_weight 332.21
_chemical_name_systematic
;
?
;
_space_group_IT_number 15
_symmetry_cell_setting monoclinic
_symmetry_space_group_name_Hall '-C 2yc'
_symmetry_space_group_name_H-M 'C 1 2/c 1'
_atom_sites_solution_hydrogens geom
_atom_sites_solution_primary direct
_atom_sites_solution_secondary difmap
_audit_creation_method SHELXL-97
_cell_angle_alpha 90.00
_cell_angle_beta 105.733(2)
_cell_angle_gamma 90.00
_cell_formula_units_Z 4
_cell_length_a 17.4072(12)
_cell_length_b 11.7770(8)
_cell_length_c 6.4972(5)
_cell_measurement_reflns_used 6181
_cell_measurement_temperature 150(2)
_cell_measurement_theta_max 33.55
_cell_measurement_theta_min 3.77
_cell_volume 1282.06(16)
_computing_cell_refinement 'Bruker SAINT v7.34a'
_computing_data_collection 'Bruker APEX 2'
_computing_data_reduction 'Bruker SAINT v7.34a'
_computing_molecular_graphics 'Bruker SHELXTL'
_computing_publication_material 'Bruker SHELXTL & local programs'
_computing_structure_refinement 'Bruker SHELXTL'
_computing_structure_solution 'Bruker SHELXTL'
_diffrn_ambient_temperature 150(2)
_diffrn_measured_fraction_theta_full 0.989
_diffrn_measured_fraction_theta_max 0.989
_diffrn_measurement_device_type 'Bruker APEX II CCD diffractometer'
_diffrn_measurement_method '\w rotation with narrow frames'
_diffrn_radiation_monochromator 'silicon 111'
_diffrn_radiation_source 'Advanced Light Source station 11.3.1'
_diffrn_radiation_type synchrotron
_diffrn_radiation_wavelength 0.77490
_diffrn_reflns_av_R_equivalents 0.0000
_diffrn_reflns_av_sigmaI/netI 0.0294
_diffrn_reflns_limit_h_max 23
_diffrn_reflns_limit_h_min -24
_diffrn_reflns_limit_k_max 16
_diffrn_reflns_limit_k_min 0
_diffrn_reflns_limit_l_max 9
_diffrn_reflns_limit_l_min 0
_diffrn_reflns_number 1960
_diffrn_reflns_theta_full 33.75
_diffrn_reflns_theta_max 33.75
_diffrn_reflns_theta_min 3.77
_diffrn_standards_number 0
_exptl_absorpt_coefficient_mu 1.324
_exptl_absorpt_correction_T_max 0.97
_exptl_absorpt_correction_T_min 0.77
_exptl_absorpt_correction_type multi-scan
_exptl_absorpt_process_details 'sadabs 2007/4'
_exptl_crystal_colour colourless
_exptl_crystal_density_diffrn 1.721
_exptl_crystal_density_method 'not measured'
_exptl_crystal_description needle
_exptl_crystal_F_000 676
_exptl_crystal_size_max 0.20
_exptl_crystal_size_mid 0.04
_exptl_crystal_size_min 0.02
_refine_diff_density_max 0.390
_refine_diff_density_min -0.433
_refine_diff_density_rms 0.068
_refine_ls_extinction_method none
_refine_ls_goodness_of_fit_ref 1.057
_refine_ls_hydrogen_treatment constr
_refine_ls_matrix_type full
_refine_ls_number_parameters 97
_refine_ls_number_reflns 1960
_refine_ls_number_restraints 0
_refine_ls_restrained_S_all 1.057
_refine_ls_R_factor_all 0.0321
_refine_ls_R_factor_gt 0.0300
_refine_ls_shift/su_max 0.000
_refine_ls_shift/su_mean 0.000
_refine_ls_structure_factor_coef Fsqd
_refine_ls_weighting_details 'calc w=1/[\s^2^(Fo^2^)+(0.0381P)^2^+1.2277P] where P=(Fo^2^+2Fc^2^)/3'
_refine_ls_weighting_scheme calc
_refine_ls_wR_factor_gt 0.0764
_refine_ls_wR_factor_ref 0.0773
_reflns_number_gt 1832
_reflns_number_total 1960
_reflns_threshold_expression >2sigma(I)
_cod_data_source_file b924977j.txt
_cod_data_source_block bc131
_cod_original_cell_volume 1282.05(16)
_cod_original_sg_symbol_H-M C2/c
_cod_database_code 7025071

loop_
_symmetry_equiv_pos_as_xyz
'x, y, z'
'-x, y, -z+1/2'
'x+1/2, y+1/2, z'
'-x+1/2, y+1/2, -z+1/2'
'-x, -y, -z'
'x, -y, z-1/2'
'-x+1/2, -y+1/2, -z'
'x+1/2, -y+1/2, z-1/2'

loop_
_atom_site_label
_atom_site_type_symbol
_atom_site_fract_x
_atom_site_fract_y
_atom_site_fract_z
_atom_site_U_iso_or_equiv
_atom_site_adp_type
_atom_site_occupancy
_atom_site_symmetry_multiplicity
_atom_site_calc_flag
_atom_site_refinement_flags
Mn1 Mn 0.0000 0.43039(2) 0.7500 0.01350(9) Uani 1 2 d S
O1 O 0.18488(6) 0.41909(9) 0.7056(2) 0.0269(2) Uani 1 1 d .
H1A H 0.1691 0.4863 0.6796 0.032 Uiso 1 1 calc R
N1 N -0.06133(7) 0.42249(9) 0.38877(18) 0.0182(2) Uani 1 1 d .
N2 N -0.07951(6) 0.32861(9) 0.31403(17) 0.0165(2) Uani 1 1 d .
N3 N -0.09737(7) 0.23946(11) 0.2469(2) 0.0239(2) Uani 1 1 d .
N4 N 0.0000 0.23254(13) 0.7500 0.0157(3) Uani 1 2 d S
N5 N 0.12131(7) 0.35133(10) 0.72255(18) 0.0184(2) Uani 1 1 d .
C1 C 0.06659(8) 0.17462(11) 0.75005(19) 0.0175(2) Uani 1 1 d .
C2 C 0.06937(9) 0.05630(12) 0.7536(2) 0.0224(3) Uani 1 1 d .
H2A H 0.1175 0.0171 0.7584 0.027 Uiso 1 1 calc R
C3 C 0.0000 -0.00261(16) 0.7500 0.0245(4) Uani 1 2 d S
H3A H 0.0000 -0.0833 0.7500 0.029 Uiso 1 2 calc SR
C4 C 0.13647(8) 0.24446(11) 0.7409(2) 0.0181(2) Uani 1 1 d .
C5 C 0.21443(9) 0.18978(13) 0.7441(3) 0.0262(3) Uani 1 1 d .
H5A H 0.2545 0.2487 0.7471 0.031 Uiso 1 1 calc R
H5B H 0.2078 0.1429 0.6158 0.031 Uiso 1 1 calc R
H5C H 0.2320 0.1419 0.8717 0.031 Uiso 1 1 calc R

loop_
_atom_site_aniso_label
_atom_site_aniso_U_11
_atom_site_aniso_U_22
_atom_site_aniso_U_33
_atom_site_aniso_U_23
_atom_site_aniso_U_13
_atom_site_aniso_U_12
Mn1 0.01520(14) 0.01197(13) 0.01379(14) 0.000 0.00474(9) 0.000
O1 0.0196(5) 0.0206(5) 0.0429(6) 0.0045(4) 0.0125(4) -0.0009(4)
N1 0.0210(5) 0.0163(5) 0.0177(5) 0.0010(4) 0.0061(4) -0.0006(4)
N2 0.0162(5) 0.0181(5) 0.0154(5) 0.0023(4) 0.0046(4) 0.0021(4)
N3 0.0268(6) 0.0193(6) 0.0240(6) -0.0033(4) 0.0042(5) -0.0012(4)
N4 0.0177(7) 0.0147(6) 0.0141(6) 0.000 0.0033(5) 0.000
N5 0.0171(5) 0.0176(5) 0.0218(5) 0.0011(4) 0.0072(4) -0.0009(4)
C1 0.0224(6) 0.0151(6) 0.0144(5) -0.0003(4) 0.0042(4) 0.0019(4)
C2 0.0295(7) 0.0161(6) 0.0218(6) 0.0000(4) 0.0073(5) 0.0043(5)
C3 0.0378(11) 0.0132(8) 0.0230(9) 0.000 0.0089(8) 0.000
C4 0.0191(6) 0.0183(6) 0.0168(5) -0.0001(4) 0.0047(4) 0.0028(4)
C5 0.0215(6) 0.0255(7) 0.0315(7) 0.0000(5) 0.0070(5) 0.0072(5)

loop_
_atom_type_symbol
_atom_type_description
_atom_type_scat_dispersion_real
_atom_type_scat_dispersion_imag
_atom_type_scat_source
C C -0.0020 0.0020 'International Tables Vol C Tables 4.2.6.8 and 6.1.1.4'
H H 0.0000 0.0000 'International Tables Vol C Tables 4.2.6.8 and 6.1.1.4'
N N -0.0031 0.0040 'International Tables Vol C Tables 4.2.6.8 and 6.1.1.4'
O O -0.0041 0.0074 'International Tables Vol C Tables 4.2.6.8 and 6.1.1.4'
Mn Mn 0.2237 0.8587 'International Tables Vol C Tables 4.2.6.8 and 6.1.1.4'

loop_
_geom_angle_atom_site_label_1
_geom_angle_atom_site_label_2
_geom_angle_atom_site_label_3
_geom_angle
_geom_angle_site_symmetry_1
_geom_angle_site_symmetry_3
N1 Mn1 N1 175.36(5) . 2_556
N1 Mn1 N4 87.68(3) . .
N1 Mn1 N4 87.68(3) 2_556 .
N1 Mn1 N1 106.79(4) . 6_566
N1 Mn1 N1 76.76(4) 2_556 6_566
N4 Mn1 N1 137.76(3) . 6_566
N1 Mn1 N1 76.76(4) . 5_566
N1 Mn1 N1 106.79(4) 2_556 5_566
N4 Mn1 N1 137.76(3) . 5_566
N1 Mn1 N1 84.47(6) 6_566 5_566
N1 Mn1 N5 83.33(4) . 2_556
N1 Mn1 N5 94.83(4) 2_556 2_556
N4 Mn1 N5 66.75(3) . 2_556
N1 Mn1 N5 75.63(4) 6_566 2_556
N1 Mn1 N5 146.39(4) 5_566 2_556
N1 Mn1 N5 94.83(4) . .
N1 Mn1 N5 83.33(4) 2_556 .
N4 Mn1 N5 66.75(3) . .
N1 Mn1 N5 146.39(4) 6_566 .
N1 Mn1 N5 75.63(4) 5_566 .
N5 Mn1 N5 133.49(6) 2_556 .
N5 O1 H1A 109.5 . .
N2 N1 Mn1 116.30(8) . .
N2 N1 Mn1 128.06(9) . 5_566
Mn1 N1 Mn1 103.24(4) . 5_566
N3 N2 N1 178.57(14) . .
C1 N4 C1 119.04(16) 2_556 .
C1 N4 Mn1 120.48(8) 2_556 .
C1 N4 Mn1 120.48(8) . .
C4 N5 O1 114.89(11) . .
C4 N5 Mn1 123.05(9) . .
O1 N5 Mn1 121.78(8) . .
N4 C1 C2 122.21(13) . .
N4 C1 C4 115.78(11) . .
C2 C1 C4 121.99(12) . .
C3 C2 C1 118.25(14) . .
C3 C2 H2A 120.9 . .
C1 C2 H2A 120.9 . .
C2 C3 C2 119.99(17) 2_556 .
C2 C3 H3A 120.0 2_556 .
C2 C3 H3A 120.0 . .
N5 C4 C1 113.38(11) . .
N5 C4 C5 125.84(13) . .
C1 C4 C5 120.73(12) . .
C4 C5 H5A 109.5 . .
C4 C5 H5B 109.5 . .
H5A C5 H5B 109.5 . .
C4 C5 H5C 109.5 . .
H5A C5 H5C 109.5 . .
H5B C5 H5C 109.5 . .

loop_
_geom_bond_atom_site_label_1
_geom_bond_atom_site_label_2
_geom_bond_distance
_geom_bond_site_symmetry_2
Mn1 N1 2.3017(12) .
Mn1 N1 2.3017(12) 2_556
Mn1 N4 2.3301(15) .
Mn1 N1 2.3402(11) 6_566
Mn1 N1 2.3402(11) 5_566
Mn1 N5 2.3584(11) 2_556
Mn1 N5 2.3584(11) .
O1 N5 1.3928(15) .
O1 H1A 0.8400 .
N1 N2 1.2145(15) .
N1 Mn1 2.3402(11) 5_566
N2 N3 1.1471(17) .
N4 C1 1.3449(15) 2_556
N4 C1 1.3449(15) .
N5 C4 1.2848(17) .
C1 C2 1.3942(18) .
C1 C4 1.4831(18) .
C2 C3 1.3874(17) .
C2 H2A 0.9500 .
C3 C2 1.3874(17) 2_556
C3 H3A 0.9500 .
C4 C5 1.4969(18) .
C5 H5A 0.9800 .
C5 H5B 0.9800 .
C5 H5C 0.9800 .
